data_7718925
loop_
_publ_author_name
'Chan, Tek Long'
'Zhang, Jie'
'Xie, Zuowei'

_publ_section_title
;
 Carboranyl diphosphenes: synthesis, structure and reactivity.
;
_journal_issue 28
_journal_name_full 'Dalton transactions (Cambridge, England : 2003)'
_journal_page_first 10946
_journal_page_last 10955
_journal_paper_doi 10.1039/d5dt01239b
_journal_volume 54
_journal_year 2025
_chemical_formula_sum 'C33 H56 B20 N2 P2 S'
_chemical_formula_weight 790.99
_space_group_crystal_system triclinic
_space_group_IT_number 2
_space_group_name_Hall '-P 1'
_space_group_name_H-M_alt 'P -1'
_atom_sites_solution_hydrogens geom
_audit_creation_method SHELXL-2014/6
_audit_update_record
;
2025-04-24 deposited with the CCDC.	2025-06-18 downloaded from the CCDC.
;
_cell_angle_alpha 83.8589(11)
_cell_angle_beta 78.2411(10)
_cell_angle_gamma 72.8010(10)
_cell_formula_units_Z 2
_cell_length_a 9.5350(2)
_cell_length_b 14.5878(3)
_cell_length_c 17.7561(4)
_cell_measurement_reflns_used 149
_cell_measurement_temperature 296(2)
_cell_measurement_theta_max 15
_cell_measurement_theta_min 15
_cell_volume 2306.94(9)
_computing_cell_refinement 'BRUKER KAPPA APEXII DUO DIFFRACTOMETER'
_computing_data_collection 'BRUKER KAPPA APEXII DUO DIFFRACTOMETER'
_computing_data_reduction 'BRUKER KAPPA APEXII DUO DIFFRACTOMETER'
_computing_molecular_graphics 'BRUKER SHELXTL'
_computing_publication_material 'BRUKER SHELXTL'
_computing_structure_refinement 'SHELXL-2014/6 (Sheldrick, 2014)'
_diffrn_ambient_temperature 296(2)
_diffrn_measured_fraction_theta_full 0.996
_diffrn_measured_fraction_theta_max 0.996
_diffrn_measurement_device_type 'BRUKER KAPPA APEXII DUO DIFFRACTOMETER'
_diffrn_measurement_method 'PHI & OMEGA SCAN'
_diffrn_radiation_type MoK\a
_diffrn_radiation_wavelength 0.71073
_diffrn_reflns_av_R_equivalents 0.0281
_diffrn_reflns_av_unetI/netI 0.0293
_diffrn_reflns_Laue_measured_fraction_full 0.996
_diffrn_reflns_Laue_measured_fraction_max 0.996
_diffrn_reflns_limit_h_max 11
_diffrn_reflns_limit_h_min -11
_diffrn_reflns_limit_k_max 17
_diffrn_reflns_limit_k_min -17
_diffrn_reflns_limit_l_max 21
_diffrn_reflns_limit_l_min -20
_diffrn_reflns_number 25727
_diffrn_reflns_point_group_measured_fraction_full 0.996
_diffrn_reflns_point_group_measured_fraction_max 0.996
_diffrn_reflns_theta_full 25.242
_diffrn_reflns_theta_max 25.250
_diffrn_reflns_theta_min 1.173
_exptl_absorpt_coefficient_mu 0.168
_exptl_absorpt_correction_T_max 0.7456
_exptl_absorpt_correction_T_min 0.6811
_exptl_absorpt_correction_type multi-scan
_exptl_crystal_colour yellow
_exptl_crystal_density_diffrn 1.139
_exptl_crystal_description block
_exptl_crystal_F_000 828
_exptl_crystal_size_max 0.500
_exptl_crystal_size_mid 0.400
_exptl_crystal_size_min 0.300
_refine_diff_density_max 0.873
_refine_diff_density_min -0.269
_refine_diff_density_rms 0.074
_refine_ls_extinction_method none
_refine_ls_goodness_of_fit_ref 1.036
_refine_ls_hydrogen_treatment constr
_refine_ls_matrix_type full
_refine_ls_number_parameters 541
_refine_ls_number_reflns 8319
_refine_ls_number_restraints 31
_refine_ls_restrained_S_all 1.067
_refine_ls_R_factor_all 0.0780
_refine_ls_R_factor_gt 0.0609
_refine_ls_shift/su_max 0.009
_refine_ls_shift/su_mean 0.001
_refine_ls_structure_factor_coef Fsqd
_refine_ls_weighting_details 'w=1/[\s^2^(Fo^2^)+(0.1253P)^2^+1.1379P] where P=(Fo^2^+2Fc^2^)/3'
_refine_ls_weighting_scheme calc
_refine_ls_wR_factor_gt 0.1764
_refine_ls_wR_factor_ref 0.2043
_reflns_Friedel_coverage 0.000
_reflns_number_gt 6551
_reflns_number_total 8319
_reflns_threshold_expression 'I > 2\s(I)'
_cod_data_source_file d5dt01239b2.cif
_cod_data_source_block 11
_cod_depositor_comments 'Adding full bibliography for 7718922--7718935.cif.'
_cod_database_code 7718925
_shelx_space_group_comment
;
The symmetry employed for this shelxl refinement is uniquely defined
by the following loop, which should always be used as a source of
symmetry information in preference to the above space-group names.
They are only intended as comments.
;
_shelx_estimated_absorpt_t_min 0.921
_shelx_estimated_absorpt_t_max 0.951
_shelxl_version_number 2014/6

loop_
_space_group_symop_operation_xyz
'x, y, z'
'-x, -y, -z'

loop_
_atom_site_label
_atom_site_type_symbol
_atom_site_fract_x
_atom_site_fract_y
_atom_site_fract_z
_atom_site_U_iso_or_equiv
_atom_site_adp_type
_atom_site_occupancy
_atom_site_site_symmetry_order
_atom_site_calc_flag
_atom_site_refinement_flags_posn
_atom_site_refinement_flags_adp
_atom_site_refinement_flags_occupancy
_atom_site_disorder_assembly
_atom_site_disorder_group
S1 S 0.28601(8) 0.83407(6) 0.18593(5) 0.0578(2) Uani 1 1 d . . . . .
P1 P 0.38997(7) 0.69191(5) 0.22813(4) 0.0428(2) Uani 1 1 d . . . . .
P2 P 0.46858(8) 0.81855(5) 0.23802(4) 0.0454(2) Uani 1 1 d . . . . .
N1 N 0.5210(2) 0.53289(16) 0.29903(12) 0.0460(5) Uani 1 1 d . . . . .
N2 N 0.4793(3) 0.98503(16) 0.18984(13) 0.0530(6) Uani 1 1 d . . . . .
C1 C 0.2897(3) 0.5813(2) 0.37779(14) 0.0462(6) Uani 1 1 d . . . . .
C2 C 0.2670(3) 0.69058(19) 0.32675(15) 0.0446(6) Uani 1 1 d . . . . .
C11 C 0.4216(3) 0.4994(2) 0.34186(14) 0.0464(6) Uani 1 1 d . . . . .
C12 C 0.4175(4) 0.3936(2) 0.35705(18) 0.0604(8) Uani 1 1 d . . . . .
C13 C 0.5678(4) 0.3212(2) 0.3272(3) 0.0833(11) Uani 1 1 d . . . . .
H13A H 0.5976 0.3344 0.2731 0.125 Uiso 1 1 calc R U . . .
H13B H 0.6420 0.3267 0.3544 0.125 Uiso 1 1 calc R U . . .
H13C H 0.5574 0.2572 0.3355 0.125 Uiso 1 1 calc R U . . .
C14 C 0.3789(5) 0.3671(3) 0.4433(2) 0.0822(11) Uani 1 1 d . . . . .
H14A H 0.2854 0.4103 0.4652 0.123 Uiso 1 1 calc R U . . .
H14B H 0.3713 0.3025 0.4500 0.123 Uiso 1 1 calc R U . . .
H14C H 0.4559 0.3720 0.4688 0.123 Uiso 1 1 calc R U . . .
C15 C 0.3004(4) 0.3798(3) 0.3144(2) 0.0757(10) Uani 1 1 d . . . . .
H15A H 0.3256 0.3965 0.2605 0.114 Uiso 1 1 calc R U . . .
H15B H 0.2989 0.3139 0.3208 0.114 Uiso 1 1 calc R U . . .
H15C H 0.2037 0.4203 0.3351 0.114 Uiso 1 1 calc R U . . .
C16 C 0.6594(3) 0.48382(19) 0.25547(15) 0.0471(6) Uani 1 1 d . . . . .
C17 C 0.7874(3) 0.4630(2) 0.2867(2) 0.0654(8) Uani 1 1 d . . . . .
H17A H 0.7819 0.4765 0.3374 0.078 Uiso 1 1 calc R U . . .
C18 C 0.9246(4) 0.4216(3) 0.2411(3) 0.0853(12) Uani 1 1 d . . . . .
H18A H 1.0114 0.4060 0.2618 0.102 Uiso 1 1 calc R U . . .
C19 C 0.9324(4) 0.4037(3) 0.1661(3) 0.0878(12) Uani 1 1 d . . . . .
H19A H 1.0243 0.3752 0.1363 0.105 Uiso 1 1 calc R U . . .
C20 C 0.8068(4) 0.4271(3) 0.1349(2) 0.0772(10) Uani 1 1 d . . . . .
H20A H 0.8133 0.4160 0.0835 0.093 Uiso 1 1 calc R U . . .
C21 C 0.6694(3) 0.4675(2) 0.17934(17) 0.0569(7) Uani 1 1 d . . . . .
H21A H 0.5835 0.4836 0.1578 0.068 Uiso 1 1 calc R U . . .
C31 C 0.7050(3) 0.8963(2) 0.12269(16) 0.0522(7) Uani 1 1 d . . . . .
C32 C 0.6366(3) 0.79966(19) 0.15746(15) 0.0456(6) Uani 1 1 d . . . . .
C41 C 0.6050(4) 0.9925(2) 0.15627(17) 0.0557(7) Uani 1 1 d . . . . .
C42 C 0.6647(5) 1.0805(3) 0.1511(2) 0.0816(11) Uani 1 1 d . . . . .
C43 C 0.5358(6) 1.1740(3) 0.1640(3) 0.1113(17) Uani 1 1 d . . . . .
H43A H 0.4784 1.1845 0.1237 0.167 Uiso 1 1 calc R U . . .
H43B H 0.4727 1.1685 0.2128 0.167 Uiso 1 1 calc R U . . .
H43C H 0.5760 1.2272 0.1634 0.167 Uiso 1 1 calc R U . . .
C44 C 0.7539(6) 1.0659(4) 0.2162(3) 0.1192(18) Uani 1 1 d . . . . .
H44A H 0.7936 1.1194 0.2152 0.179 Uiso 1 1 calc R U . . .
H44B H 0.6897 1.0613 0.2648 0.179 Uiso 1 1 calc R U . . .
H44C H 0.8345 1.0078 0.2094 0.179 Uiso 1 1 calc R U . . .
C45 C 0.7624(7) 1.0956(4) 0.0723(3) 0.131(2) Uani 1 1 d . . . . .
H45A H 0.7047 1.1047 0.0323 0.197 Uiso 1 1 calc R U . . .
H45B H 0.7960 1.1514 0.0730 0.197 Uiso 1 1 calc R U . . .
H45C H 0.8472 1.0403 0.0628 0.197 Uiso 1 1 calc R U . . .
C46 C 0.3553(4) 1.0505(2) 0.23216(17) 0.0566(7) Uani 1 1 d . . . . .
C47 C 0.3468(5) 1.0587(3) 0.3094(2) 0.0752(10) Uani 1 1 d . . . . .
H47A H 0.4273 1.0258 0.3330 0.090 Uiso 1 1 calc R U . . .
C48 C 0.2191(6) 1.1155(3) 0.3520(3) 0.0990(14) Uani 1 1 d . . . . .
H48A H 0.2138 1.1208 0.4043 0.119 Uiso 1 1 calc R U . . .
C49 C 0.1006(6) 1.1641(3) 0.3178(3) 0.1021(15) Uani 1 1 d . . . . .
H49A H 0.0163 1.2043 0.3462 0.123 Uiso 1 1 calc R U . . .
C50 C 0.1059(5) 1.1535(3) 0.2420(3) 0.0970(14) Uani 1 1 d . . . . .
H50A H 0.0237 1.1852 0.2194 0.116 Uiso 1 1 calc R U . . .
C51 C 0.2319(4) 1.0963(2) 0.1983(2) 0.0744(9) Uani 1 1 d . . . . .
H51A H 0.2341 1.0886 0.1467 0.089 Uiso 1 1 calc R U . . .
C61 C 1.6556(12) 0.4085(8) -0.0442(7) 0.104(3) Uani 0.5 1 d D . P . .
C62 C 1.6963(8) 0.4932(8) -0.0793(4) 0.166(3) Uani 1 1 d D . . . .
C63 C 1.5950(13) 0.5790(9) -0.0583(6) 0.132(5) Uani 0.5 1 d D . P . .
C64 C 1.4635(8) 0.5846(4) -0.0022(4) 0.1185(19) Uani 1 1 d D . . . .
C65 C 1.4285(9) 0.4949(7) 0.0272(5) 0.087(2) Uani 0.5 1 d D . P . .
C71 C 0.2112(15) 0.9649(11) 0.5721(9) 0.173(6) Uani 0.5 1 d D U P . .
C72 C 0.3678(11) 0.9779(8) 0.5335(6) 0.175(3) Uani 1 1 d D U . . .
C73 C 0.4765(13) 0.9177(7) 0.4831(6) 0.186(3) Uani 1 1 d D U . . .
C74 C 0.6157(12) 0.9272(7) 0.4450(6) 0.190(3) Uani 1 1 d D U . . .
B3 B 0.1374(3) 0.6272(3) 0.3322(2) 0.0533(8) Uani 1 1 d . . . . .
H3 H 0.1223 0.5946 0.2824 0.064 Uiso 1 1 calc R U . . .
B4 B 0.1200(4) 0.5725(3) 0.4272(2) 0.0641(10) Uani 1 1 d . . . . .
H4 H 0.0906 0.5043 0.4397 0.077 Uiso 1 1 calc R U . . .
B5 B 0.2504(4) 0.5999(3) 0.47428(19) 0.0650(10) Uani 1 1 d . . . . .
H5 H 0.3062 0.5498 0.5171 0.078 Uiso 1 1 calc R U . . .
B6 B 0.3438(4) 0.6741(3) 0.40829(17) 0.0524(8) Uani 1 1 d . . . . .
H6 H 0.4606 0.6716 0.4072 0.063 Uiso 1 1 calc R U . . .
B7 B 0.0817(4) 0.7533(3) 0.3409(2) 0.0625(9) Uani 1 1 d . . . . .
H7 H 0.0277 0.8028 0.2973 0.075 Uiso 1 1 calc R U . . .
B8 B -0.0113(4) 0.6798(3) 0.4060(2) 0.0732(11) Uani 1 1 d . . . . .
H8 H -0.1271 0.6818 0.4048 0.088 Uiso 1 1 calc R U . . .
B9 B 0.0568(5) 0.6645(4) 0.4931(2) 0.0770(12) Uani 1 1 d . . . . .
H9 H -0.0150 0.6568 0.5490 0.092 Uiso 1 1 calc R U . . .
B10 B 0.1970(5) 0.7261(3) 0.4822(2) 0.0715(11) Uani 1 1 d . . . . .
H10 H 0.2178 0.7579 0.5308 0.086 Uiso 1 1 calc R U . . .
B11 B 0.2095(4) 0.7820(3) 0.3885(2) 0.0577(8) Uani 1 1 d . . . . .
H11 H 0.2376 0.8506 0.3757 0.069 Uiso 1 1 calc R U . . .
B12 B 0.0334(5) 0.7749(3) 0.4414(3) 0.0775(12) Uani 1 1 d . . . . .
H12 H -0.0535 0.8392 0.4639 0.093 Uiso 1 1 calc R U . . .
B33 B 0.6240(4) 0.8447(3) 0.06592(18) 0.0539(8) Uani 1 1 d . . . . .
H33 H 0.5174 0.8822 0.0473 0.065 Uiso 1 1 calc R U . . .
B34 B 0.7903(5) 0.8785(3) 0.0296(2) 0.0684(10) Uani 1 1 d . . . . .
H34 H 0.7933 0.9373 -0.0144 0.082 Uiso 1 1 calc R U . . .
B35 B 0.8959(4) 0.8569(3) 0.1048(3) 0.0721(11) Uani 1 1 d . . . . .
H35 H 0.9685 0.9014 0.1097 0.087 Uiso 1 1 calc R U . . .
B36 B 0.7908(4) 0.8113(3) 0.1877(2) 0.0591(9) Uani 1 1 d . . . . .
H36 H 0.7912 0.8275 0.2468 0.071 Uiso 1 1 calc R U . . .
B37 B 0.6761(4) 0.7195(2) 0.08892(19) 0.0550(8) Uani 1 1 d . . . . .
H37 H 0.6046 0.6744 0.0837 0.066 Uiso 1 1 calc R U . . .
B38 B 0.7746(5) 0.7672(3) 0.0074(2) 0.0637(9) Uani 1 1 d . . . . .
H38 H 0.7675 0.7536 -0.0513 0.076 Uiso 1 1 calc R U . . .
B39 B 0.9432(5) 0.7740(3) 0.0323(3) 0.0760(12) Uani 1 1 d . . . . .
H39 H 1.0471 0.7642 -0.0103 0.091 Uiso 1 1 calc R U . . .
B40 B 0.9436(4) 0.7325(3) 0.1307(3) 0.0734(11) Uani 1 1 d . . . . .
H40 H 1.0469 0.6961 0.1529 0.088 Uiso 1 1 calc R U . . .
B41 B 0.7782(4) 0.6985(3) 0.1647(2) 0.0588(8) Uani 1 1 d . . . . .
H41 H 0.7727 0.6403 0.2090 0.071 Uiso 1 1 calc R U . . .
B42 B 0.8734(4) 0.6758(3) 0.0687(2) 0.0681(10) Uani 1 1 d . . . . .
H42 H 0.9320 0.6027 0.0498 0.082 Uiso 1 1 calc R U . . .

loop_
_atom_site_aniso_label
_atom_site_aniso_U_11
_atom_site_aniso_U_22
_atom_site_aniso_U_33
_atom_site_aniso_U_23
_atom_site_aniso_U_13
_atom_site_aniso_U_12
S1 0.0490(4) 0.0621(5) 0.0621(5) 0.0108(3) -0.0136(3) -0.0176(3)
P1 0.0417(4) 0.0522(4) 0.0347(4) -0.0017(3) -0.0010(3) -0.0175(3)
P2 0.0454(4) 0.0535(4) 0.0383(4) -0.0034(3) 0.0008(3) -0.0205(3)
N1 0.0435(11) 0.0559(13) 0.0389(11) -0.0001(9) -0.0049(9) -0.0169(10)
N2 0.0640(15) 0.0498(13) 0.0459(13) -0.0032(10) -0.0010(11) -0.0225(11)
C1 0.0469(14) 0.0622(16) 0.0331(13) -0.0006(11) -0.0008(10) -0.0257(12)
C2 0.0397(13) 0.0541(15) 0.0403(14) -0.0029(11) 0.0008(11) -0.0187(11)
C11 0.0488(14) 0.0589(16) 0.0360(13) 0.0023(11) -0.0116(11) -0.0211(12)
C12 0.0677(19) 0.0568(17) 0.0607(18) 0.0075(14) -0.0132(15) -0.0261(15)
C13 0.086(2) 0.0520(19) 0.104(3) 0.0129(18) -0.010(2) -0.0176(17)
C14 0.098(3) 0.084(2) 0.070(2) 0.0306(19) -0.020(2) -0.041(2)
C15 0.090(3) 0.073(2) 0.081(2) -0.0009(18) -0.024(2) -0.044(2)
C16 0.0443(14) 0.0484(14) 0.0467(15) 0.0010(11) -0.0049(11) -0.0134(11)
C17 0.0568(18) 0.078(2) 0.0630(19) 0.0027(16) -0.0219(15) -0.0158(16)
C18 0.0441(17) 0.093(3) 0.111(3) 0.000(2) -0.0204(19) -0.0052(17)
C19 0.061(2) 0.091(3) 0.091(3) -0.016(2) 0.008(2) -0.0009(19)
C20 0.078(2) 0.075(2) 0.060(2) -0.0137(17) 0.0060(18) -0.0015(18)
C21 0.0568(17) 0.0604(17) 0.0474(16) -0.0051(13) -0.0083(13) -0.0073(14)
C31 0.0547(16) 0.0622(17) 0.0452(15) -0.0018(12) 0.0012(12) -0.0320(14)
C32 0.0501(14) 0.0520(15) 0.0372(13) -0.0017(11) -0.0001(11) -0.0234(12)
C41 0.0688(19) 0.0556(16) 0.0495(16) -0.0019(13) -0.0053(14) -0.0317(14)
C42 0.093(3) 0.071(2) 0.094(3) -0.0119(19) 0.000(2) -0.051(2)
C43 0.125(4) 0.060(2) 0.156(5) -0.010(3) -0.003(3) -0.049(2)
C44 0.111(4) 0.122(4) 0.156(5) -0.041(4) -0.027(3) -0.065(3)
C45 0.156(5) 0.098(3) 0.146(5) -0.013(3) 0.042(4) -0.092(3)
C46 0.0696(19) 0.0461(15) 0.0540(17) -0.0018(12) -0.0031(14) -0.0216(14)
C47 0.094(3) 0.069(2) 0.0532(19) -0.0084(16) -0.0043(18) -0.0133(19)
C48 0.132(4) 0.084(3) 0.065(2) -0.019(2) 0.019(3) -0.025(3)
C49 0.096(3) 0.077(3) 0.115(4) -0.028(3) 0.020(3) -0.015(2)
C50 0.078(3) 0.066(2) 0.140(4) -0.015(3) -0.020(3) -0.006(2)
C51 0.085(2) 0.061(2) 0.076(2) -0.0036(17) -0.0181(19) -0.0174(18)
C61 0.082(6) 0.138(9) 0.097(7) -0.002(6) -0.036(5) -0.026(6)
C62 0.119(5) 0.281(11) 0.099(5) -0.010(6) -0.035(4) -0.045(6)
C63 0.173(14) 0.133(10) 0.134(11) -0.010(9) -0.091(11) -0.065(10)
C64 0.121(5) 0.128(5) 0.110(4) -0.033(4) -0.063(4) -0.003(4)
C65 0.070(5) 0.118(7) 0.071(5) -0.018(5) -0.036(4) -0.003(5)
C71 0.196(13) 0.137(10) 0.202(13) 0.024(9) -0.090(11) -0.048(9)
C72 0.189(6) 0.175(6) 0.192(7) 0.049(5) -0.125(6) -0.057(5)
C73 0.185(7) 0.186(6) 0.184(7) 0.057(5) -0.108(6) -0.019(6)
C74 0.208(7) 0.174(6) 0.209(7) 0.040(5) -0.135(6) -0.037(5)
B3 0.0412(16) 0.068(2) 0.0538(19) -0.0030(15) -0.0026(14) -0.0248(15)
B4 0.057(2) 0.089(3) 0.0511(19) -0.0050(17) 0.0106(16) -0.0412(19)
B5 0.074(2) 0.094(3) 0.0341(16) -0.0057(16) 0.0064(15) -0.045(2)
B6 0.0551(18) 0.073(2) 0.0357(15) -0.0094(14) 0.0011(13) -0.0314(16)
B7 0.0365(16) 0.074(2) 0.071(2) -0.0129(18) 0.0061(15) -0.0137(15)
B8 0.0462(19) 0.097(3) 0.075(3) -0.014(2) 0.0138(18) -0.0313(19)
B9 0.069(2) 0.109(3) 0.053(2) -0.019(2) 0.0244(18) -0.044(2)
B10 0.074(2) 0.099(3) 0.0455(19) -0.0215(19) 0.0156(17) -0.042(2)
B11 0.0519(18) 0.066(2) 0.0525(19) -0.0195(16) 0.0121(15) -0.0208(16)
B12 0.057(2) 0.093(3) 0.075(3) -0.030(2) 0.0267(19) -0.026(2)
B33 0.065(2) 0.064(2) 0.0368(16) 0.0007(14) -0.0025(14) -0.0308(17)
B34 0.084(3) 0.077(2) 0.0459(19) -0.0006(17) 0.0123(18) -0.043(2)
B35 0.052(2) 0.091(3) 0.078(3) -0.012(2) 0.0076(18) -0.038(2)
B36 0.0469(17) 0.079(2) 0.055(2) -0.0013(17) -0.0082(15) -0.0254(17)
B37 0.066(2) 0.0564(19) 0.0420(17) -0.0094(14) 0.0080(15) -0.0262(16)
B38 0.079(2) 0.073(2) 0.0397(17) -0.0075(16) 0.0094(16) -0.034(2)
B39 0.062(2) 0.093(3) 0.071(3) -0.015(2) 0.0225(19) -0.038(2)
B40 0.0493(19) 0.092(3) 0.075(3) -0.005(2) 0.0006(18) -0.0210(19)
B41 0.0535(18) 0.061(2) 0.055(2) -0.0008(16) 0.0014(15) -0.0150(16)
B42 0.064(2) 0.070(2) 0.061(2) -0.0083(18) 0.0131(18) -0.0191(18)

loop_
_atom_type_symbol
_atom_type_description
_atom_type_scat_dispersion_real
_atom_type_scat_dispersion_imag
_atom_type_scat_source
C C 0.0033 0.0016 'International Tables Vol C Tables 4.2.6.8 and 6.1.1.4'
H H 0.0000 0.0000 'International Tables Vol C Tables 4.2.6.8 and 6.1.1.4'
B B 0.0013 0.0007 'International Tables Vol C Tables 4.2.6.8 and 6.1.1.4'
N N 0.0061 0.0033 'International Tables Vol C Tables 4.2.6.8 and 6.1.1.4'
P P 0.1023 0.0942 'International Tables Vol C Tables 4.2.6.8 and 6.1.1.4'
S S 0.1246 0.1234 'International Tables Vol C Tables 4.2.6.8 and 6.1.1.4'

loop_
_geom_angle_atom_site_label_1
_geom_angle_atom_site_label_2
_geom_angle_atom_site_label_3
_geom_angle
_geom_angle_site_symmetry_1
_geom_angle_site_symmetry_3
_geom_angle_publ_flag
P2 S1 P1 63.56(3) . . ?
C2 P1 S1 99.72(9) . . ?
C2 P1 P2 99.26(9) . . ?
S1 P1 P2 56.75(3) . . ?
C32 P2 S1 105.96(9) . . ?
C32 P2 P1 101.03(9) . . ?
S1 P2 P1 59.69(3) . . ?
C11 N1 C16 129.5(2) . . ?
C41 N2 C46 131.9(3) . . ?
C11 C1 B4 127.1(2) . . ?
C11 C1 B5 122.3(2) . . ?
B4 C1 B5 63.0(2) . . ?
C11 C1 C2 115.12(19) . . ?
B4 C1 C2 109.5(2) . . ?
B5 C1 C2 109.3(2) . . ?
C11 C1 B3 119.4(2) . . ?
B4 C1 B3 62.47(19) . . ?
B5 C1 B3 113.9(2) . . ?
C2 C1 B3 60.14(16) . . ?
C11 C1 B6 113.7(2) . . ?
B4 C1 B6 112.9(2) . . ?
B5 C1 B6 62.25(18) . . ?
C2 C1 B6 59.10(17) . . ?
B3 C1 B6 110.9(2) . . ?
B11 C2 B7 62.7(2) . . ?
B11 C2 B6 62.1(2) . . ?
B7 C2 B6 113.5(2) . . ?
B11 C2 C1 110.2(2) . . ?
B7 C2 C1 109.6(2) . . ?
B6 C2 C1 61.27(17) . . ?
B11 C2 B3 113.3(2) . . ?
B7 C2 B3 61.92(19) . . ?
B6 C2 B3 112.8(2) . . ?
C1 C2 B3 60.13(16) . . ?
B11 C2 P1 125.14(19) . . ?
B7 C2 P1 120.8(2) . . ?
B6 C2 P1 119.98(17) . . ?
C1 C2 P1 116.77(17) . . ?
B3 C2 P1 113.74(18) . . ?
N1 C11 C1 110.6(2) . . ?
N1 C11 C12 128.9(3) . . ?
C1 C11 C12 120.5(2) . . ?
C14 C12 C13 105.8(3) . . ?
C14 C12 C15 110.2(3) . . ?
C13 C12 C15 107.8(3) . . ?
C14 C12 C11 112.2(3) . . ?
C13 C12 C11 113.0(3) . . ?
C15 C12 C11 107.7(3) . . ?
C21 C16 C17 120.0(3) . . ?
C21 C16 N1 120.0(2) . . ?
C17 C16 N1 119.5(3) . . ?
C16 C17 C18 119.0(3) . . ?
C19 C18 C17 120.3(3) . . ?
C20 C19 C18 120.5(3) . . ?
C19 C20 C21 120.1(3) . . ?
C16 C21 C20 120.0(3) . . ?
C41 C31 B34 126.5(3) . . ?
C41 C31 B35 127.6(3) . . ?
B34 C31 B35 63.0(2) . . ?
C41 C31 C32 113.3(2) . . ?
B34 C31 C32 108.3(2) . . ?
B35 C31 C32 108.6(2) . . ?
C41 C31 B33 114.8(2) . . ?
B34 C31 B33 62.3(2) . . ?
B35 C31 B33 113.1(3) . . ?
C32 C31 B33 58.85(16) . . ?
C41 C31 B36 115.9(2) . . ?
B34 C31 B36 113.6(3) . . ?
B35 C31 B36 62.5(2) . . ?
C32 C31 B36 59.64(17) . . ?
B33 C31 B36 110.8(2) . . ?
B37 C32 B41 63.0(2) . . ?
B37 C32 B33 63.03(19) . . ?
B41 C32 B33 114.9(2) . . ?
B37 C32 B36 114.4(2) . . ?
B41 C32 B36 62.8(2) . . ?
B33 C32 B36 113.1(2) . . ?
B37 C32 C31 110.8(2) . . ?
B41 C32 C31 110.7(2) . . ?
B33 C32 C31 60.70(17) . . ?
B36 C32 C31 60.45(18) . . ?
B37 C32 P2 124.10(18) . . ?
B41 C32 P2 116.85(18) . . ?
B33 C32 P2 122.4(2) . . ?
B36 C32 P2 111.71(18) . . ?
C31 C32 P2 118.61(18) . . ?
N2 C41 C42 127.5(3) . . ?
N2 C41 C31 111.2(2) . . ?
C42 C41 C31 121.2(3) . . ?
C44 C42 C41 106.5(3) . . ?
C44 C42 C43 108.2(4) . . ?
C41 C42 C43 111.3(3) . . ?
C44 C42 C45 110.7(4) . . ?
C41 C42 C45 113.8(3) . . ?
C43 C42 C45 106.4(4) . . ?
C47 C46 C51 119.4(3) . . ?
C47 C46 N2 120.4(3) . . ?
C51 C46 N2 119.5(3) . . ?
C46 C47 C48 120.1(4) . . ?
C49 C48 C47 120.3(4) . . ?
C50 C49 C48 119.9(4) . . ?
C49 C50 C51 120.8(4) . . ?
C50 C51 C46 119.3(4) . . ?
C64 C61 C65 65.9(7) 2_865 2_865 ?
C64 C61 C62 120.9(10) 2_865 . ?
C65 C61 C62 55.1(6) 2_865 . ?
C65 C62 C63 53.6(7) 2_865 . ?
C65 C62 C61 61.9(7) 2_865 . ?
C63 C62 C61 115.4(9) . . ?
C65 C63 C62 61.4(7) 2_865 . ?
C65 C63 C64 60.9(7) 2_865 . ?
C62 C63 C64 122.4(10) . . ?
C61 C64 C65 129.3(10) 2_865 2_865 ?
C61 C64 C63 176.9(8) 2_865 . ?
C65 C64 C63 52.1(7) 2_865 . ?
C61 C64 C65 63.2(7) 2_865 . ?
C65 C64 C65 66.3(8) 2_865 . ?
C63 C64 C65 118.0(7) . . ?
C63 C65 C62 65.0(7) 2_865 2_865 ?
C63 C65 C64 67.0(7) 2_865 2_865 ?
C62 C65 C64 132.0(10) 2_865 2_865 ?
C63 C65 C61 127.8(9) 2_865 2_865 ?
C62 C65 C61 63.1(6) 2_865 2_865 ?
C64 C65 C61 164.4(10) 2_865 2_865 ?
C63 C65 C64 173.4(9) 2_865 . ?
C62 C65 C64 113.9(8) 2_865 . ?
C64 C65 C64 113.7(8) 2_865 . ?
C61 C65 C64 50.9(6) 2_865 . ?
C63 C65 C65 126.9(11) 2_865 2_865 ?
C62 C65 C65 166.1(12) 2_865 2_865 ?
C64 C65 C65 60.4(6) 2_865 2_865 ?
C61 C65 C65 104.2(10) 2_865 2_865 ?
C64 C65 C65 53.4(6) . 2_865 ?
C73 C72 C74 122.2(9) . 2_676 ?
C73 C72 C71 126.9(12) . . ?
C74 C72 C71 110.8(12) 2_676 . ?
C72 C73 C74 129.4(11) . . ?
C73 C74 C72 108.4(9) . 2_676 ?
C2 B3 C1 59.73(16) . . ?
C2 B3 B8 105.0(2) . . ?
C1 B3 B8 104.6(3) . . ?
C2 B3 B7 58.51(17) . . ?
C1 B3 B7 106.5(2) . . ?
B8 B3 B7 60.1(2) . . ?
C2 B3 B4 105.8(2) . . ?
C1 B3 B4 58.16(18) . . ?
B8 B3 B4 59.0(2) . . ?
B7 B3 B4 107.5(3) . . ?
C1 B4 B8 106.4(3) . . ?
C1 B4 B9 105.9(2) . . ?
B8 B4 B9 60.3(3) . . ?
C1 B4 B3 59.37(17) . . ?
B8 B4 B3 60.1(2) . . ?
B9 B4 B3 108.1(3) . . ?
C1 B4 B5 58.52(17) . . ?
B8 B4 B5 108.6(3) . . ?
B9 B4 B5 60.5(2) . . ?
B3 B4 B5 107.7(2) . . ?
C1 B5 B10 106.1(3) . . ?
C1 B5 B9 104.7(3) . . ?
B10 B5 B9 60.4(2) . . ?
C1 B5 B4 58.46(18) . . ?
B10 B5 B4 107.6(3) . . ?
B9 B5 B4 59.0(2) . . ?
C1 B5 B6 60.03(17) . . ?
B10 B5 B6 59.2(2) . . ?
B9 B5 B6 107.0(3) . . ?
B4 B5 B6 107.5(2) . . ?
C2 B6 C1 59.63(16) . . ?
C2 B6 B10 105.8(3) . . ?
C1 B6 B10 104.8(2) . . ?
C2 B6 B11 58.77(18) . . ?
C1 B6 B11 106.3(2) . . ?
B10 B6 B11 60.3(2) . . ?
C2 B6 B5 106.0(2) . . ?
C1 B6 B5 57.72(17) . . ?
B10 B6 B5 59.9(2) . . ?
B11 B6 B5 108.1(3) . . ?
C2 B7 B3 59.57(18) . . ?
C2 B7 B8 105.7(3) . . ?
B3 B7 B8 59.9(2) . . ?
C2 B7 B11 58.51(18) . . ?
B3 B7 B11 108.0(3) . . ?
B8 B7 B11 107.7(3) . . ?
C2 B7 B12 104.7(3) . . ?
B3 B7 B12 107.5(3) . . ?
B8 B7 B12 59.7(2) . . ?
B11 B7 B12 59.6(2) . . ?
B4 B8 B9 60.2(2) . . ?
B4 B8 B3 60.9(2) . . ?
B9 B8 B3 108.6(3) . . ?
B4 B8 B12 107.7(3) . . ?
B9 B8 B12 59.1(3) . . ?
B3 B8 B12 108.1(2) . . ?
B4 B8 B7 108.9(2) . . ?
B9 B8 B7 108.1(3) . . ?
B3 B8 B7 60.0(2) . . ?
B12 B8 B7 60.5(2) . . ?
B12 B9 B4 108.6(3) . . ?
B12 B9 B8 60.8(3) . . ?
B4 B9 B8 59.6(2) . . ?
B12 B9 B5 108.2(3) . . ?
B4 B9 B5 60.5(2) . . ?
B8 B9 B5 108.1(3) . . ?
B12 B9 B10 60.4(3) . . ?
B4 B9 B10 108.0(3) . . ?
B8 B9 B10 108.5(3) . . ?
B5 B9 B10 59.4(2) . . ?
B6 B10 B11 60.04(19) . . ?
B6 B10 B5 61.0(2) . . ?
B11 B10 B5 108.8(2) . . ?
B6 B10 B12 107.9(3) . . ?
B11 B10 B12 60.1(2) . . ?
B5 B10 B12 107.5(3) . . ?
B6 B10 B9 108.4(3) . . ?
B11 B10 B9 107.1(3) . . ?
B5 B10 B9 60.3(2) . . ?
B12 B10 B9 58.6(3) . . ?
C2 B11 B6 59.16(18) . . ?
C2 B11 B10 105.6(3) . . ?
B6 B11 B10 59.7(2) . . ?
C2 B11 B12 105.5(3) . . ?
B6 B11 B12 107.7(3) . . ?
B10 B11 B12 60.2(2) . . ?
C2 B11 B7 58.76(18) . . ?
B6 B11 B7 108.0(3) . . ?
B10 B11 B7 108.6(3) . . ?
B12 B11 B7 60.4(2) . . ?
B9 B12 B8 60.1(3) . . ?
B9 B12 B11 108.9(3) . . ?
B8 B12 B11 108.0(3) . . ?
B9 B12 B10 61.1(3) . . ?
B8 B12 B10 108.6(3) . . ?
B11 B12 B10 59.8(2) . . ?
B9 B12 B7 108.4(3) . . ?
B8 B12 B7 59.8(2) . . ?
B11 B12 B7 60.0(2) . . ?
B10 B12 B7 107.9(3) . . ?
C32 B33 C31 60.44(16) . . ?
C32 B33 B38 104.8(2) . . ?
C31 B33 B38 105.2(2) . . ?
C32 B33 B37 58.13(18) . . ?
C31 B33 B37 106.7(2) . . ?
B38 B33 B37 59.59(19) . . ?
C32 B33 B34 106.0(2) . . ?
C31 B33 B34 57.84(18) . . ?
B38 B33 B34 59.9(2) . . ?
B37 B33 B34 107.5(3) . . ?
C31 B34 B38 106.6(2) . . ?
C31 B34 B33 59.84(18) . . ?
B38 B34 B33 59.7(2) . . ?
C31 B34 B39 105.6(3) . . ?
B38 B34 B39 60.5(2) . . ?
B33 B34 B39 107.7(3) . . ?
C31 B34 B35 58.9(2) . . ?
B38 B34 B35 108.1(3) . . ?
B33 B34 B35 107.9(2) . . ?
B39 B34 B35 59.4(3) . . ?
C31 B35 B39 105.6(3) . . ?
C31 B35 B40 106.2(2) . . ?
B39 B35 B40 60.8(3) . . ?
C31 B35 B34 58.1(2) . . ?
B39 B35 B34 60.2(3) . . ?
B40 B35 B34 108.6(3) . . ?
C31 B35 B36 59.49(18) . . ?
B39 B35 B36 108.0(3) . . ?
B40 B35 B36 59.6(2) . . ?
B34 B35 B36 107.3(2) . . ?
C32 B36 C31 59.91(17) . . ?
C32 B36 B40 104.2(3) . . ?
C31 B36 B40 105.1(3) . . ?
C32 B36 B41 57.78(18) . . ?
C31 B36 B41 106.3(2) . . ?
B40 B36 B41 59.6(2) . . ?
C32 B36 B35 105.3(3) . . ?
C31 B36 B35 58.0(2) . . ?
B40 B36 B35 59.7(2) . . ?
B41 B36 B35 107.2(3) . . ?
C32 B37 B38 105.7(2) . . ?
C32 B37 B41 58.67(19) . . ?
B38 B37 B41 109.1(3) . . ?
C32 B37 B33 58.84(17) . . ?
B38 B37 B33 59.9(2) . . ?
B41 B37 B33 107.9(2) . . ?
C32 B37 B42 105.6(3) . . ?
B38 B37 B42 61.1(2) . . ?
B41 B37 B42 60.2(2) . . ?
B33 B37 B42 108.7(2) . . ?
B37 B38 B33 60.48(19) . . ?
B37 B38 B34 108.6(2) . . ?
B33 B38 B34 60.4(2) . . ?
B37 B38 B39 107.1(3) . . ?
B33 B38 B39 107.9(3) . . ?
B34 B38 B39 60.0(2) . . ?
B37 B38 B42 59.9(2) . . ?
B33 B38 B42 108.1(2) . . ?
B34 B38 B42 107.6(3) . . ?
B39 B38 B42 59.0(2) . . ?
B35 B39 B42 108.8(3) . . ?
B35 B39 B34 60.4(2) . . ?
B42 B39 B34 108.7(3) . . ?
B35 B39 B38 108.2(3) . . ?
B42 B39 B38 60.8(2) . . ?
B34 B39 B38 59.5(2) . . ?
B35 B39 B40 59.9(3) . . ?
B42 B39 B40 60.2(2) . . ?
B34 B39 B40 108.0(3) . . ?
B38 B39 B40 108.2(3) . . ?
B41 B40 B36 60.5(2) . . ?
B41 B40 B35 108.8(3) . . ?
B36 B40 B35 60.7(2) . . ?
B41 B40 B42 60.2(2) . . ?
B36 B40 B42 108.5(3) . . ?
B35 B40 B42 107.5(3) . . ?
B41 B40 B39 107.3(3) . . ?
B36 B40 B39 107.7(3) . . ?
B35 B40 B39 59.3(3) . . ?
B42 B40 B39 59.2(2) . . ?
C32 B41 B40 105.7(3) . . ?
C32 B41 B37 58.33(18) . . ?
B40 B41 B37 108.3(3) . . ?
C32 B41 B42 105.2(3) . . ?
B40 B41 B42 60.4(2) . . ?
B37 B41 B42 60.0(2) . . ?
C32 B41 B36 59.44(18) . . ?
B40 B41 B36 59.9(2) . . ?
B37 B41 B36 107.9(2) . . ?
B42 B41 B36 108.1(3) . . ?
B39 B42 B37 107.4(3) . . ?
B39 B42 B41 107.9(3) . . ?
B37 B42 B41 59.7(2) . . ?
B39 B42 B40 60.6(3) . . ?
B37 B42 B40 107.3(3) . . ?
B41 B42 B40 59.5(2) . . ?
B39 B42 B38 60.2(2) . . ?
B37 B42 B38 59.0(2) . . ?
B41 B42 B38 107.0(3) . . ?
B40 B42 B38 108.1(3) . . ?

loop_
_geom_bond_atom_site_label_1
_geom_bond_atom_site_label_2
_geom_bond_distance
_geom_bond_site_symmetry_2
_geom_bond_publ_flag
S1 P2 2.0774(10) . ?
S1 P1 2.1446(10) . ?
P1 C2 1.900(3) . ?
P1 P2 2.2243(10) . ?
P2 C32 1.891(3) . ?
N1 C11 1.271(3) . ?
N1 C16 1.413(3) . ?
N2 C41 1.255(4) . ?
N2 C46 1.413(4) . ?
C1 C11 1.538(4) . ?
C1 B4 1.710(4) . ?
C1 B5 1.711(4) . ?
C1 C2 1.725(4) . ?
C1 B3 1.732(4) . ?
C1 B6 1.753(4) . ?
C2 B11 1.709(4) . ?
C2 B7 1.713(4) . ?
C2 B6 1.716(4) . ?
C2 B3 1.732(4) . ?
C11 C12 1.549(4) . ?
C12 C14 1.536(5) . ?
C12 C13 1.538(5) . ?
C12 C15 1.540(5) . ?
C16 C21 1.377(4) . ?
C16 C17 1.382(4) . ?
C17 C18 1.392(5) . ?
C18 C19 1.368(6) . ?
C19 C20 1.359(6) . ?
C20 C21 1.381(4) . ?
C31 C41 1.546(4) . ?
C31 B34 1.697(4) . ?
C31 B35 1.711(5) . ?
C31 C32 1.729(4) . ?
C31 B33 1.733(4) . ?
C31 B36 1.738(5) . ?
C32 B37 1.688(4) . ?
C32 B41 1.694(4) . ?
C32 B33 1.701(4) . ?
C32 B36 1.724(4) . ?
C41 C42 1.539(4) . ?
C42 C44 1.533(7) . ?
C42 C43 1.544(6) . ?
C42 C45 1.548(6) . ?
C46 C47 1.373(5) . ?
C46 C51 1.389(5) . ?
C47 C48 1.380(5) . ?
C48 C49 1.365(7) . ?
C49 C50 1.359(7) . ?
C50 C51 1.381(6) . ?
C61 C64 1.243(12) 2_865 ?
C61 C65 1.429(14) 2_865 ?
C61 C62 1.445(8) . ?
C62 C65 1.328(11) 2_865 ?
C62 C63 1.370(9) . ?
C63 C65 1.218(15) 2_865 ?
C63 C64 1.421(9) . ?
C64 C61 1.243(12) 2_865 ?
C64 C65 1.349(10) 2_865 ?
C64 C65 1.462(8) . ?
C65 C63 1.218(15) 2_865 ?
C65 C62 1.328(11) 2_865 ?
C65 C64 1.349(10) 2_865 ?
C65 C61 1.429(14) 2_865 ?
C65 C65 1.539(18) 2_865 ?
C71 C72 1.567(9) . ?
C72 C73 1.377(8) . ?
C72 C74 1.535(11) 2_676 ?
C73 C74 1.399(8) . ?
C74 C72 1.535(11) 2_676 ?
B3 B8 1.771(5) . ?
B3 B7 1.772(5) . ?
B3 B4 1.785(5) . ?
B4 B8 1.751(6) . ?
B4 B9 1.762(6) . ?
B4 B5 1.788(5) . ?
B5 B10 1.771(6) . ?
B5 B9 1.787(6) . ?
B5 B6 1.791(5) . ?
B6 B10 1.759(5) . ?
B6 B11 1.765(5) . ?
B7 B8 1.775(5) . ?
B7 B11 1.781(5) . ?
B7 B12 1.788(6) . ?
B8 B9 1.763(7) . ?
B8 B12 1.774(6) . ?
B9 B12 1.744(7) . ?
B9 B10 1.790(6) . ?
B10 B11 1.770(6) . ?
B10 B12 1.777(7) . ?
B11 B12 1.775(5) . ?
B33 B38 1.762(5) . ?
B33 B37 1.771(5) . ?
B33 B34 1.775(5) . ?
B34 B38 1.765(5) . ?
B34 B39 1.775(6) . ?
B34 B35 1.780(6) . ?
B35 B39 1.760(6) . ?
B35 B40 1.770(6) . ?
B35 B36 1.789(5) . ?
B36 B40 1.768(5) . ?
B36 B41 1.780(5) . ?
B37 B38 1.756(5) . ?
B37 B41 1.767(5) . ?
B37 B42 1.772(5) . ?
B38 B39 1.784(6) . ?
B38 B42 1.794(6) . ?
B39 B42 1.761(6) . ?
B39 B40 1.787(6) . ?
B40 B41 1.763(5) . ?
B40 B42 1.780(6) . ?
B41 B42 1.776(5) . ?
